data_7713651
loop_
_publ_author_name
'Ding, Shunan'
'Zhou, Qi'
'Ren, Guojian'
'Yang, Yonghang'
'Wang, Cong'
'che, guang'
'Li, Meiling'
'He, Danfeng'
'Pan, Qinhe'

_publ_section_title
;
 Single-phase white fluorescence and antibiotic detection of lanthanide
 metal-organic framework
;
_journal_name_full 'Dalton Transactions'
_journal_paper_doi 10.1039/D3DT01830J
_journal_year 2023
_chemical_formula_moiety 'C21 H16 Eu N O8, 3(H2 O), C3 H7 N O'
_chemical_formula_sum 'C24 H29 Eu N2 O12'
_chemical_formula_weight 689.45
_chemical_name_systematic HNU-83
_space_group_crystal_system monoclinic
_space_group_IT_number 14
_space_group_name_Hall '-P 2yn'
_space_group_name_H-M_alt 'P 1 21/n 1'
_atom_sites_solution_hydrogens mixed
_atom_sites_solution_primary dual
_audit_creation_date 2022-12-12
_audit_creation_method
;
Olex2 1.5
(compiled 2022.04.07 svn.rca3783a0 for OlexSys, GUI svn.r6498)
;
_audit_update_record
;
2022-12-12 deposited with the CCDC.	2023-08-03 downloaded from the CCDC.
;
_cell_angle_alpha 90
_cell_angle_beta 95.6330(10)
_cell_angle_gamma 90
_cell_formula_units_Z 4
_cell_length_a 9.2570(2)
_cell_length_b 12.8401(3)
_cell_length_c 23.8208(6)
_cell_measurement_reflns_used 9185
_cell_measurement_temperature 150.0
_cell_measurement_theta_max 74.64
_cell_measurement_theta_min 3.92
_cell_volume 2817.69(11)
_computing_cell_refinement 'SAINT v8.37A (Bruker, 2015)'
_computing_data_reduction 'SAINT v8.37A (Bruker, 2015)'
_computing_molecular_graphics 'Olex2 1.5 (Dolomanov et al., 2009)'
_computing_publication_material 'Olex2 1.5 (Dolomanov et al., 2009)'
_computing_structure_refinement 'SHELXL 2018/3 (Sheldrick, 2015)'
_computing_structure_solution 'SHELXT 2018/2 (Sheldrick, 2018)'
_diffrn_ambient_temperature 150.0
_diffrn_measured_fraction_theta_full 0.996
_diffrn_measured_fraction_theta_max 0.996
_diffrn_measurement_device_type 'Bruker APEX-II CCD'
_diffrn_measurement_method '\f and \w scans'
_diffrn_radiation_type CuK\a
_diffrn_radiation_wavelength 1.54178
_diffrn_reflns_av_R_equivalents 0.0632
_diffrn_reflns_av_unetI/netI 0.0453
_diffrn_reflns_Laue_measured_fraction_full 0.996
_diffrn_reflns_Laue_measured_fraction_max 0.996
_diffrn_reflns_limit_h_max 11
_diffrn_reflns_limit_h_min -11
_diffrn_reflns_limit_k_max 16
_diffrn_reflns_limit_k_min -15
_diffrn_reflns_limit_l_max 29
_diffrn_reflns_limit_l_min -28
_diffrn_reflns_number 30521
_diffrn_reflns_point_group_measured_fraction_full 0.996
_diffrn_reflns_point_group_measured_fraction_max 0.996
_diffrn_reflns_theta_full 67.679
_diffrn_reflns_theta_max 74.660
_diffrn_reflns_theta_min 3.915
_diffrn_source_current 1.0
_diffrn_source_power 0.05
_diffrn_source_voltage 50.0
_diffrn_standards_number 0
_exptl_absorpt_coefficient_mu 16.492
_exptl_absorpt_correction_T_max 0.0872
_exptl_absorpt_correction_T_min 0.0055
_exptl_absorpt_correction_type none
_exptl_absorpt_process_details
;
SADABS-2016/2 (Bruker,2016/2) was used for absorption correction.
wR2(int) was 0.1523 before and 0.0770 after correction.
The Ratio of minimum to maximum transmission is 0.0631.
The \l/2 correction factor is Not present.
;
_exptl_crystal_colour colourless
_exptl_crystal_colour_primary colourless
_exptl_crystal_density_diffrn 1.625
_exptl_crystal_description needle
_exptl_crystal_F_000 1384
_exptl_crystal_size_max 0.12
_exptl_crystal_size_mid 0.11
_exptl_crystal_size_min 0.1
_refine_diff_density_max 2.695
_refine_diff_density_min -0.984
_refine_diff_density_rms 0.202
_refine_ls_extinction_method none
_refine_ls_goodness_of_fit_ref 1.080
_refine_ls_hydrogen_treatment constr
_refine_ls_matrix_type full
_refine_ls_number_parameters 367
_refine_ls_number_reflns 5754
_refine_ls_number_restraints 2
_refine_ls_restrained_S_all 1.079
_refine_ls_R_factor_all 0.0616
_refine_ls_R_factor_gt 0.0604
_refine_ls_shift/su_max 0.001
_refine_ls_shift/su_mean 0.000
_refine_ls_structure_factor_coef Fsqd
_refine_ls_weighting_details 'w=1/[\s^2^(Fo^2^)+(0.1204P)^2^+1.0164P] where P=(Fo^2^+2Fc^2^)/3'
_refine_ls_weighting_scheme calc
_refine_ls_wR_factor_gt 0.1527
_refine_ls_wR_factor_ref 0.1546
_reflns_Friedel_coverage 0.000
_reflns_number_gt 5476
_reflns_number_total 5754
_reflns_threshold_expression 'I > 2\s(I)'
_cod_data_source_file d3dt01830j2.cif
_cod_data_source_block HNU-83
_cod_database_code 7713651
_shelx_shelxl_version_number 2018/3
_shelx_space_group_comment
;
The symmetry employed for this shelxl refinement is uniquely defined
by the following loop, which should always be used as a source of
symmetry information in preference to the above space-group names.
They are only intended as comments.
;
_shelx_estimated_absorpt_t_max 0.289
_shelx_estimated_absorpt_t_min 0.242
_olex2_refinement_description
;
1. Fixed Uiso
 At 1.2 times of:
  All C(H) groups
 At 1.5 times of:
  All C(H,H,H) groups, All O(H,H) groups
2. Restrained distances
 H00B-H7A
 2.1 with sigma of 0.02
 Eu01-H00A \\sim Eu01-H00B
 with sigma of 0.02
3.a Free rotating group:
 O002(H00A,H00B), O00A(H00E,H00F), O7(H7A,H7B), O8(H8A,H8B)
3.b Rotating group:
 O007(H00C,H00D)
3.c Aromatic/amide H refined with riding coordinates:
 C00G(H00G), C00M(H00M), C00N(H00N), C00P(H00P), C00Q(H00Q), C00S(H00S),
 C00T(H00T), C00U(H00U), C00W(H00W), C00Y(H00Y), C00Z(H00Z), C010(H010),
 C011(H011)
3.d Idealised Me refined as rotating group:
 C012(H01A,H01B,H01C), C013(H01D,H01E,H01F)
;
_olex2_submission_special_instructions 'No special instructions were received'

loop_
_space_group_symop_operation_xyz
'x, y, z'
'-x+1/2, y+1/2, -z+1/2'
'-x, -y, -z'
'x-1/2, -y-1/2, z-1/2'

loop_
_atom_site_label
_atom_site_type_symbol
_atom_site_fract_x
_atom_site_fract_y
_atom_site_fract_z
_atom_site_U_iso_or_equiv
_atom_site_adp_type
_atom_site_occupancy
_atom_site_site_symmetry_order
_atom_site_calc_flag
_atom_site_refinement_flags_posn
_atom_site_refinement_flags_adp
_atom_site_refinement_flags_occupancy
_atom_site_disorder_assembly
_atom_site_disorder_group
Eu01 Eu 0.73926(2) 0.01906(2) 0.52029(2) 0.02777(14) Uani 1 1 d D . . . .
O002 O 0.6292(4) -0.0488(3) 0.60009(14) 0.0415(7) Uani 1 1 d G . . . .
H00A H 0.544295 -0.077905 0.599846 0.062 Uiso 1 1 d DG U . . .
H00B H 0.666498 -0.053561 0.634994 0.062 Uiso 1 1 d DG U . . .
O003 O 0.9229(3) 0.1351(2) 0.50464(12) 0.0345(6) Uani 1 1 d . . . . .
O004 O 0.8467(3) 0.5914(2) 0.07434(12) 0.0334(6) Uani 1 1 d . . . . .
O005 O 1.1156(3) 0.1258(2) 0.45601(13) 0.0359(6) Uani 1 1 d . . . . .
O006 O 0.5542(3) 0.8989(2) 0.48300(13) 0.0361(6) Uani 1 1 d . . . . .
O007 O 0.9059(3) 0.0586(2) 0.60954(13) 0.0359(6) Uani 1 1 d . . . . .
H00C H 0.997096 0.054211 0.602407 0.054 Uiso 1 1 d R U . . .
H00D H 0.896927 0.009779 0.634827 0.054 Uiso 1 1 d R U . . .
O008 O 0.6809(4) 0.4688(3) 0.07279(14) 0.0358(7) Uani 1 1 d . . . . .
O009 O 0.3582(3) 0.8242(2) 0.44137(14) 0.0394(7) Uani 1 1 d . . . . .
O00A O 0.1484(5) 0.7185(3) 0.3684(2) 0.0598(10) Uani 1 1 d G . . . .
H00E H 0.223507 0.739433 0.390264 0.090 Uiso 1 1 d G U . . .
H00F H 0.090420 0.772003 0.365766 0.090 Uiso 1 1 d G U . . .
N00C N 0.8116(5) 0.5263(3) 0.33945(18) 0.0372(9) Uani 1 1 d . . . . .
C00D C 0.9475(5) 0.2599(3) 0.43358(18) 0.0335(8) Uani 1 1 d . . . . .
C00E C 0.8556(5) 0.4368(3) 0.37070(18) 0.0346(8) Uani 1 1 d . . . . .
O00F O 0.8344(7) 0.0807(4) 0.7963(2) 0.0733(14) Uani 1 1 d . . . . .
C00G C 0.8390(5) 0.3228(3) 0.45068(18) 0.0363(8) Uani 1 1 d . . . . .
H00G H 0.795382 0.305857 0.483983 0.044 Uiso 1 1 calc R U . . .
C00H C 0.4941(5) 0.8312(3) 0.44997(17) 0.0333(8) Uani 1 1 d . . . . .
C00I C 0.9981(5) 0.1667(3) 0.46714(17) 0.0322(8) Uani 1 1 d . . . . .
N00K N 0.8362(6) 0.0769(4) 0.8908(2) 0.0578(11) Uani 1 1 d . . . . .
C00L C 0.7820(5) 0.5283(3) 0.16240(19) 0.0332(9) Uani 1 1 d . . . . .
C00M C 1.0077(5) 0.2843(3) 0.38395(19) 0.0363(8) Uani 1 1 d . . . . .
H00M H 1.080647 0.240584 0.371310 0.044 Uiso 1 1 calc R U . . .
C00N C 0.9625(5) 0.3718(4) 0.35258(18) 0.0366(8) Uani 1 1 d . . . . .
H00N H 1.004611 0.387291 0.318752 0.044 Uiso 1 1 calc R U . . .
C00O C 0.8044(6) 0.5245(3) 0.2795(2) 0.0336(10) Uani 1 1 d . . . . .
C00P C 0.7206(5) 0.7261(3) 0.44210(18) 0.0363(8) Uani 1 1 d . . . . .
H00P H 0.761442 0.755856 0.476575 0.044 Uiso 1 1 calc R U . . .
C00Q C 0.7378(5) 0.4404(3) 0.19041(18) 0.0362(9) Uani 1 1 d . . . . .
H00Q H 0.700017 0.381801 0.169441 0.043 Uiso 1 1 calc R U . . .
C00R C 0.5830(5) 0.7574(3) 0.41916(18) 0.0339(8) Uani 1 1 d . . . . .
C00S C 0.5273(5) 0.7162(4) 0.36729(19) 0.0396(9) Uani 1 1 d . . . . .
H00S H 0.435721 0.739406 0.350385 0.047 Uiso 1 1 calc R U . . .
C00T C 0.8392(5) 0.6133(3) 0.19326(18) 0.0380(9) Uani 1 1 d . . . . .
H00T H 0.870921 0.672700 0.174109 0.046 Uiso 1 1 calc R U . . .
C00U C 0.7928(5) 0.4105(4) 0.41989(19) 0.0378(9) Uani 1 1 d . . . . .
H00U H 0.718033 0.452966 0.432285 0.045 Uiso 1 1 calc R U . . .
C00V C 0.7695(5) 0.5303(3) 0.1001(2) 0.0338(9) Uani 1 1 d . . . . .
C00W C 0.6036(5) 0.6423(4) 0.34025(19) 0.0395(9) Uani 1 1 d . . . . .
H00W H 0.564662 0.614957 0.304901 0.047 Uiso 1 1 calc R U . . .
C00X C 0.7377(5) 0.6079(3) 0.36489(17) 0.0343(8) Uani 1 1 d . . . . .
C00Y C 0.8504(6) 0.6120(4) 0.2518(2) 0.0400(9) Uani 1 1 d . . . . .
H00Y H 0.889128 0.670283 0.272747 0.048 Uiso 1 1 calc R U . . .
C00Z C 0.7488(5) 0.4383(3) 0.2490(2) 0.0383(9) Uani 1 1 d . . . . .
H00Z H 0.718531 0.378419 0.268173 0.046 Uiso 1 1 calc R U . . .
C010 C 0.7978(5) 0.6528(3) 0.41545(19) 0.0362(9) Uani 1 1 d . . . . .
H010 H 0.891791 0.632668 0.431307 0.043 Uiso 1 1 calc R U . . .
C011 C 0.8088(8) 0.0387(5) 0.8401(3) 0.0571(15) Uani 1 1 d . . . . .
H011 H 0.764826 -0.028176 0.837090 0.069 Uiso 1 1 calc R U . . .
C012 C 0.8990(8) 0.1812(6) 0.9011(3) 0.0685(16) Uani 1 1 d . . . . .
H01A H 0.937081 0.206689 0.866694 0.103 Uiso 1 1 calc R U . . .
H01B H 0.977975 0.177497 0.931623 0.103 Uiso 1 1 calc R U . . .
H01C H 0.823847 0.228931 0.911892 0.103 Uiso 1 1 calc R U . . .
C013 C 0.7899(14) 0.0217(6) 0.9395(3) 0.091(3) Uani 1 1 d . . . . .
H01D H 0.742134 -0.043532 0.927015 0.136 Uiso 1 1 calc R U . . .
H01E H 0.721720 0.065272 0.958040 0.136 Uiso 1 1 calc R U . . .
H01F H 0.874713 0.006385 0.966140 0.136 Uiso 1 1 calc R U . . .
O7 O 0.7974(5) -0.0479(4) 0.70073(16) 0.0557(9) Uani 1 1 d G . . . .
H7A H 0.765589 -0.106693 0.712787 0.084 Uiso 1 1 d DG U . . .
H7B H 0.871951 -0.032800 0.724457 0.084 Uiso 1 1 d G U . . .
O8 O 0.7289(8) -0.2249(4) 0.7566(2) 0.0800(15) Uani 1 1 d G . . . .
H8A H 0.711300 -0.231741 0.791579 0.120 Uiso 1 1 d G U . . .
H8B H 0.726433 -0.288188 0.743418 0.120 Uiso 1 1 d G U . . .

loop_
_atom_site_aniso_label
_atom_site_aniso_U_11
_atom_site_aniso_U_22
_atom_site_aniso_U_33
_atom_site_aniso_U_23
_atom_site_aniso_U_13
_atom_site_aniso_U_12
Eu01 0.03201(19) 0.0279(2) 0.02378(19) -0.00021(7) 0.00454(11) 0.00205(7)
O002 0.0360(15) 0.0576(18) 0.0311(16) 0.0043(15) 0.0047(12) -0.0036(15)
O003 0.0387(14) 0.0340(13) 0.0310(14) 0.0031(11) 0.0041(12) 0.0000(11)
O004 0.0357(13) 0.0349(14) 0.0298(14) -0.0023(11) 0.0050(11) -0.0023(11)
O005 0.0410(15) 0.0357(14) 0.0311(14) -0.0004(12) 0.0036(12) 0.0058(12)
O006 0.0484(16) 0.0312(13) 0.0298(14) -0.0024(11) 0.0098(12) 0.0010(12)
O007 0.0374(15) 0.0411(16) 0.0295(14) -0.0014(12) 0.0047(11) 0.0012(12)
O008 0.0417(17) 0.0401(16) 0.0257(15) -0.0006(11) 0.0046(13) -0.0018(12)
O009 0.0395(15) 0.0381(15) 0.0412(16) -0.0071(13) 0.0068(12) 0.0037(12)
O00A 0.058(2) 0.054(2) 0.066(2) -0.0185(19) 0.0006(19) -0.0009(18)
N00C 0.050(2) 0.036(2) 0.027(2) -0.0014(13) 0.0059(17) 0.0093(15)
C00D 0.0389(19) 0.0306(17) 0.0306(19) 0.0005(15) 0.0010(16) 0.0002(15)
C00E 0.040(2) 0.033(2) 0.030(2) -0.0010(16) 0.0022(16) 0.0027(16)
O00F 0.113(4) 0.060(2) 0.049(2) 0.003(2) 0.023(2) 0.009(3)
C00G 0.044(2) 0.038(2) 0.0278(18) 0.0018(16) 0.0082(16) 0.0020(17)
C00H 0.044(2) 0.0299(17) 0.0264(18) 0.0009(15) 0.0033(16) -0.0008(16)
C00I 0.039(2) 0.0278(17) 0.0288(18) -0.0035(15) 0.0013(16) -0.0024(15)
N00K 0.076(3) 0.051(2) 0.047(3) -0.002(2) 0.007(2) 0.010(2)
C00L 0.036(2) 0.037(2) 0.027(2) -0.0026(15) 0.0034(17) 0.0039(15)
C00M 0.038(2) 0.0363(19) 0.036(2) 0.0019(17) 0.0077(16) 0.0075(17)
C00N 0.043(2) 0.040(2) 0.0270(18) 0.0030(16) 0.0073(16) 0.0083(17)
C00O 0.041(2) 0.035(2) 0.025(2) -0.0016(14) 0.0039(18) 0.0069(15)
C00P 0.042(2) 0.0356(19) 0.0306(19) -0.0024(16) 0.0011(16) 0.0021(17)
C00Q 0.044(2) 0.033(2) 0.031(2) -0.0009(16) 0.0013(17) 0.0000(16)
C00R 0.041(2) 0.0284(17) 0.0334(19) -0.0006(15) 0.0074(16) 0.0017(15)
C00S 0.041(2) 0.045(2) 0.033(2) -0.0045(18) -0.0003(17) 0.0072(18)
C00T 0.050(2) 0.0344(19) 0.030(2) 0.0012(16) 0.0061(17) -0.0039(18)
C00U 0.044(2) 0.037(2) 0.033(2) 0.0001(17) 0.0098(17) 0.0071(18)
C00V 0.038(2) 0.0339(19) 0.030(2) -0.0017(15) 0.0073(17) 0.0026(15)
C00W 0.046(2) 0.042(2) 0.030(2) -0.0052(17) 0.0004(17) 0.0035(18)
C00X 0.046(2) 0.0285(17) 0.0291(19) 0.0022(15) 0.0090(16) 0.0054(16)
C00Y 0.053(2) 0.0328(19) 0.034(2) -0.0029(17) 0.0052(18) -0.0004(18)
C00Z 0.050(2) 0.033(2) 0.032(2) 0.0037(17) 0.0040(18) -0.0001(18)
C010 0.038(2) 0.0347(19) 0.035(2) 0.0005(17) 0.0014(17) 0.0054(16)
C011 0.078(4) 0.046(2) 0.049(3) 0.000(3) 0.012(3) 0.009(3)
C012 0.069(4) 0.069(4) 0.067(4) -0.009(3) 0.003(3) -0.004(3)
C013 0.154(11) 0.071(6) 0.046(4) 0.009(3) 0.010(5) -0.009(5)
O7 0.070(3) 0.066(2) 0.0302(18) 0.0047(18) 0.0000(17) -0.003(2)
O8 0.123(4) 0.058(3) 0.059(3) 0.007(2) 0.007(3) -0.013(3)

loop_
_atom_type_symbol
_atom_type_description
_atom_type_scat_dispersion_real
_atom_type_scat_dispersion_imag
_atom_type_scat_source
C C 0.0181 0.0091 'International Tables Vol C Tables 4.2.6.8 and 6.1.1.4'
H H 0.0000 0.0000 'International Tables Vol C Tables 4.2.6.8 and 6.1.1.4'
Eu Eu -8.9294 11.1857 'International Tables Vol C Tables 4.2.6.8 and 6.1.1.4'
N N 0.0311 0.0180 'International Tables Vol C Tables 4.2.6.8 and 6.1.1.4'
O O 0.0492 0.0322 'International Tables Vol C Tables 4.2.6.8 and 6.1.1.4'

loop_
_geom_angle_atom_site_label_1
_geom_angle_atom_site_label_2
_geom_angle_atom_site_label_3
_geom_angle
_geom_angle_site_symmetry_1
_geom_angle_site_symmetry_3
_geom_angle_publ_flag
O002 Eu01 Eu01 69.12(8) . 3_656 ?
O002 Eu01 O004 136.56(11) . 2_645 ?
O002 Eu01 O006 73.66(11) . 1_545 ?
O002 Eu01 O006 71.67(11) . 3_666 ?
O002 Eu01 O007 71.47(11) . . ?
O002 Eu01 O008 142.68(14) . 2_645 ?
O002 Eu01 O009 78.49(13) . 3_666 ?
O002 Eu01 C00H 71.20(12) . 3_666 ?
O002 Eu01 C00V 146.77(12) . 2_645 ?
O003 Eu01 Eu01 139.73(7) . 3_656 ?
O003 Eu01 O002 137.21(12) . . ?
O003 Eu01 O004 77.85(10) . 2_645 ?
O003 Eu01 O005 97.89(11) . 3_756 ?
O003 Eu01 O006 117.46(9) . 3_666 ?
O003 Eu01 O006 149.13(10) . 1_545 ?
O003 Eu01 O007 67.25(10) . . ?
O003 Eu01 O008 74.74(11) . 2_645 ?
O003 Eu01 O009 80.39(11) . 3_666 ?
O003 Eu01 C00H 100.44(11) . 3_666 ?
O003 Eu01 C00V 75.87(11) . 2_645 ?
O004 Eu01 Eu01 67.89(7) 2_645 3_656 ?
O004 Eu01 O006 68.06(9) 2_645 3_666 ?
O004 Eu01 O007 142.36(10) 2_645 . ?
O004 Eu01 C00H 78.66(10) 2_645 3_666 ?
O004 Eu01 C00V 26.05(12) 2_645 2_645 ?
O005 Eu01 Eu01 120.04(8) 3_756 3_656 ?
O005 Eu01 O002 78.38(12) 3_756 . ?
O005 Eu01 O004 129.86(10) 3_756 2_645 ?
O005 Eu01 O006 144.12(10) 3_756 3_666 ?
O005 Eu01 O006 87.16(10) 3_756 1_545 ?
O005 Eu01 O007 70.73(10) 3_756 . ?
O005 Eu01 O008 78.13(11) 3_756 2_645 ?
O005 Eu01 O009 143.06(11) 3_756 3_666 ?
O005 Eu01 C00H 149.04(11) 3_756 3_666 ?
O005 Eu01 C00V 103.98(12) 3_756 2_645 ?
O006 Eu01 Eu01 36.48(7) 1_545 3_656 ?
O006 Eu01 Eu01 29.52(6) 3_666 3_656 ?
O006 Eu01 O004 75.69(10) 1_545 2_645 ?
O006 Eu01 O006 66.00(11) 1_545 3_666 ?
O006 Eu01 O007 141.65(10) 1_545 . ?
O006 Eu01 O008 76.60(11) 1_545 2_645 ?
O006 Eu01 O009 113.17(10) 1_545 3_666 ?
O006 Eu01 C00H 89.71(11) 1_545 3_666 ?
O006 Eu01 C00H 24.49(10) 3_666 3_666 ?
O006 Eu01 C00V 73.37(11) 1_545 2_645 ?
O007 Eu01 Eu01 135.04(7) . 3_656 ?
O007 Eu01 O006 115.93(9) . 3_666 ?
O007 Eu01 C00H 93.77(10) . 3_666 ?
O007 Eu01 C00V 141.20(12) . 2_645 ?
O008 Eu01 Eu01 98.84(8) 2_645 3_656 ?
O008 Eu01 O004 52.29(10) 2_645 2_645 ?
O008 Eu01 O006 115.35(10) 2_645 3_666 ?
O008 Eu01 O007 125.82(11) 2_645 . ?
O008 Eu01 C00H 130.84(11) 2_645 3_666 ?
O008 Eu01 C00V 26.28(12) 2_645 2_645 ?
O009 Eu01 Eu01 76.95(8) 3_666 3_656 ?
O009 Eu01 O004 86.20(10) 3_666 2_645 ?
O009 Eu01 O006 47.71(10) 3_666 3_666 ?
O009 Eu01 O007 74.80(10) 3_666 . ?
O009 Eu01 O008 134.88(11) 3_666 2_645 ?
O009 Eu01 C00H 23.48(11) 3_666 3_666 ?
O009 Eu01 C00V 111.15(12) 3_666 2_645 ?
C00H Eu01 Eu01 53.49(8) 3_666 3_656 ?
C00V Eu01 Eu01 81.88(9) 2_645 3_656 ?
C00V Eu01 O006 91.16(11) 2_645 3_666 ?
C00V Eu01 C00H 104.57(12) 2_645 3_666 ?
Eu01 O002 H00A 127.1 . . ?
Eu01 O002 H00B 128.4 . . ?
H00A O002 H00B 104.5 . . ?
C00I O003 Eu01 142.2(3) . . ?
C00V O004 Eu01 93.5(3) . 2_655 ?
C00I O005 Eu01 140.4(3) . 3_756 ?
Eu01 O006 Eu01 114.00(11) 1_565 3_666 ?
C00H O006 Eu01 83.1(2) . 3_666 ?
C00H O006 Eu01 157.4(3) . 1_565 ?
Eu01 O007 H00C 109.9 . . ?
Eu01 O007 H00D 109.8 . . ?
H00C O007 H00D 104.2 . . ?
C00V O008 Eu01 93.5(3) . 2_655 ?
C00H O009 Eu01 106.4(3) . 3_666 ?
H00E O00A H00F 104.5 . . ?
C00E N00C C00O 120.0(4) . . ?
C00E N00C C00X 120.2(4) . . ?
C00X N00C C00O 117.6(4) . . ?
C00G C00D C00I 120.8(4) . . ?
C00G C00D C00M 118.8(4) . . ?
C00M C00D C00I 120.4(4) . . ?
C00N C00E N00C 120.1(4) . . ?
C00N C00E C00U 118.7(4) . . ?
C00U C00E N00C 121.1(4) . . ?
C00D C00G H00G 119.5 . . ?
C00D C00G C00U 120.9(4) . . ?
C00U C00G H00G 119.5 . . ?
O006 C00H Eu01 72.5(2) . 3_666 ?
O006 C00H C00R 120.8(4) . . ?
O009 C00H Eu01 50.1(2) . 3_666 ?
O009 C00H O006 121.6(4) . . ?
O009 C00H C00R 117.7(4) . . ?
C00R C00H Eu01 163.3(3) . 3_666 ?
O003 C00I O005 124.5(4) . . ?
O003 C00I C00D 118.4(4) . . ?
O005 C00I C00D 117.1(4) . . ?
C011 N00K C012 122.3(6) . . ?
C011 N00K C013 120.5(6) . . ?
C013 N00K C012 116.9(6) . . ?
C00Q C00L C00V 119.8(4) . . ?
C00T C00L C00Q 119.8(4) . . ?
C00T C00L C00V 120.4(4) . . ?
C00D C00M H00M 119.5 . . ?
C00N C00M C00D 121.0(4) . . ?
C00N C00M H00M 119.5 . . ?
C00E C00N H00N 119.9 . . ?
C00M C00N C00E 120.1(4) . . ?
C00M C00N H00N 119.9 . . ?
C00Y C00O N00C 118.5(4) . . ?
C00Y C00O C00Z 120.5(4) . . ?
C00Z C00O N00C 120.9(4) . . ?
C00R C00P H00P 119.6 . . ?
C010 C00P H00P 119.6 . . ?
C010 C00P C00R 120.8(4) . . ?
C00L C00Q H00Q 120.0 . . ?
C00Z C00Q C00L 120.0(4) . . ?
C00Z C00Q H00Q 120.0 . . ?
C00P C00R C00H 121.1(4) . . ?
C00P C00R C00S 118.8(4) . . ?
C00S C00R C00H 120.1(4) . . ?
C00R C00S H00S 119.6 . . ?
C00W C00S C00R 120.8(4) . . ?
C00W C00S H00S 119.6 . . ?
C00L C00T H00T 119.7 . . ?
C00Y C00T C00L 120.5(4) . . ?
C00Y C00T H00T 119.7 . . ?
C00E C00U H00U 119.8 . . ?
C00G C00U C00E 120.4(4) . . ?
C00G C00U H00U 119.8 . . ?
O004 C00V Eu01 60.4(2) . 2_655 ?
O004 C00V O008 120.5(4) . . ?
O004 C00V C00L 120.5(4) . . ?
O008 C00V Eu01 60.2(2) . 2_655 ?
O008 C00V C00L 119.1(4) . . ?
C00L C00V Eu01 175.2(3) . 2_655 ?
C00S C00W H00W 120.1 . . ?
C00S C00W C00X 119.8(4) . . ?
C00X C00W H00W 120.1 . . ?
C00W C00X N00C 120.1(4) . . ?
C00W C00X C010 119.6(4) . . ?
C010 C00X N00C 120.3(4) . . ?
C00O C00Y H00Y 120.3 . . ?
C00T C00Y C00O 119.4(4) . . ?
C00T C00Y H00Y 120.3 . . ?
C00O C00Z H00Z 120.2 . . ?
C00Q C00Z C00O 119.7(4) . . ?
C00Q C00Z H00Z 120.2 . . ?
C00P C010 C00X 119.9(4) . . ?
C00P C010 H010 120.0 . . ?
C00X C010 H010 120.0 . . ?
O00F C011 N00K 126.2(7) . . ?
O00F C011 H011 116.9 . . ?
N00K C011 H011 116.9 . . ?
N00K C012 H01A 109.5 . . ?
N00K C012 H01B 109.5 . . ?
N00K C012 H01C 109.5 . . ?
H01A C012 H01B 109.5 . . ?
H01A C012 H01C 109.5 . . ?
H01B C012 H01C 109.5 . . ?
N00K C013 H01D 109.5 . . ?
N00K C013 H01E 109.5 . . ?
N00K C013 H01F 109.5 . . ?
H01D C013 H01E 109.5 . . ?
H01D C013 H01F 109.5 . . ?
H01E C013 H01F 109.5 . . ?
H7A O7 H7B 104.5 . . ?
H8A O8 H8B 104.5 . . ?

loop_
_geom_bond_atom_site_label_1
_geom_bond_atom_site_label_2
_geom_bond_distance
_geom_bond_site_symmetry_2
_geom_bond_publ_flag
Eu01 Eu01 4.4672(4) 3_656 ?
Eu01 O002 2.406(3) . ?
Eu01 O003 2.318(3) . ?
Eu01 O004 2.495(3) 2_645 ?
Eu01 O005 2.331(3) 3_756 ?
Eu01 O006 2.907(3) 3_666 ?
Eu01 O006 2.409(3) 1_545 ?
Eu01 O007 2.552(3) . ?
Eu01 O008 2.490(3) 2_645 ?
Eu01 O009 2.421(3) 3_666 ?
Eu01 C00H 3.027(4) 3_666 ?
Eu01 C00V 2.864(5) 2_645 ?
O002 H00A 0.8698 . ?
O002 H00B 0.8705 . ?
O003 C00I 1.253(5) . ?
O004 C00V 1.260(6) . ?
O005 C00I 1.259(5) . ?
O006 C00H 1.264(5) . ?
O007 H00C 0.8789 . ?
O007 H00D 0.8786 . ?
O008 C00V 1.271(6) . ?
O009 C00H 1.257(6) . ?
O00A H00E 0.8699 . ?
O00A H00F 0.8699 . ?
N00C C00E 1.407(6) . ?
N00C C00O 1.422(6) . ?
N00C C00X 1.419(5) . ?
C00D C00G 1.381(6) . ?
C00D C00I 1.489(6) . ?
C00D C00M 1.391(6) . ?
C00E C00N 1.396(6) . ?
C00E C00U 1.400(6) . ?
O00F C011 1.219(9) . ?
C00G H00G 0.9500 . ?
C00G C00U 1.388(6) . ?
C00H C00R 1.495(6) . ?
N00K C011 1.306(9) . ?
N00K C012 1.471(9) . ?
N00K C013 1.459(10) . ?
C00L C00Q 1.393(6) . ?
C00L C00T 1.391(6) . ?
C00L C00V 1.478(6) . ?
C00M H00M 0.9500 . ?
C00M C00N 1.390(6) . ?
C00N H00N 0.9500 . ?
C00O C00Y 1.390(7) . ?
C00O C00Z 1.396(6) . ?
C00P H00P 0.9500 . ?
C00P C00R 1.395(6) . ?
C00P C010 1.374(6) . ?
C00Q H00Q 0.9500 . ?
C00Q C00Z 1.390(6) . ?
C00R C00S 1.395(6) . ?
C00S H00S 0.9500 . ?
C00S C00W 1.380(6) . ?
C00T H00T 0.9500 . ?
C00T C00Y 1.389(6) . ?
C00U H00U 0.9500 . ?
C00W H00W 0.9500 . ?
C00W C00X 1.392(6) . ?
C00X C010 1.400(6) . ?
C00Y H00Y 0.9500 . ?
C00Z H00Z 0.9500 . ?
C010 H010 0.9500 . ?
C011 H011 0.9500 . ?
C012 H01A 0.9800 . ?
C012 H01B 0.9800 . ?
C012 H01C 0.9800 . ?
C013 H01D 0.9800 . ?
C013 H01E 0.9800 . ?
C013 H01F 0.9800 . ?
O7 H7A 0.8697 . ?
O7 H7B 0.8701 . ?
O8 H8A 0.8698 . ?
O8 H8B 0.8697 . ?

loop_
_geom_torsion_atom_site_label_1
_geom_torsion_atom_site_label_2
_geom_torsion_atom_site_label_3
_geom_torsion_atom_site_label_4
_geom_torsion
_geom_torsion_site_symmetry_1
_geom_torsion_site_symmetry_2
_geom_torsion_site_symmetry_3
_geom_torsion_site_symmetry_4
_geom_torsion_publ_flag
Eu01 O003 C00I O005 -87.8(6) . . . . ?
Eu01 O003 C00I C00D 93.2(5) . . . . ?
Eu01 O004 C00V O008 -4.7(4) 2_655 . . . ?
Eu01 O004 C00V C00L 174.5(4) 2_655 . . . ?
Eu01 O005 C00I O003 7.0(7) 3_756 . . . ?
Eu01 O005 C00I C00D -174.0(3) 3_756 . . . ?
Eu01 O006 C00H Eu01 -140.7(7) 1_565 . . 3_666 ?
Eu01 O006 C00H O009 -10.5(4) 3_666 . . . ?
Eu01 O006 C00H O009 -151.2(5) 1_565 . . . ?
Eu01 O006 C00H C00R 28.1(9) 1_565 . . . ?
Eu01 O006 C00H C00R 168.8(4) 3_666 . . . ?
Eu01 O008 C00V O004 4.8(4) 2_655 . . . ?
Eu01 O008 C00V C00L -174.5(3) 2_655 . . . ?
Eu01 O009 C00H O006 13.0(5) 3_666 . . . ?
Eu01 O009 C00H C00R -166.2(3) 3_666 . . . ?
Eu01 C00H C00R C00P 169.5(8) 3_666 . . . ?
Eu01 C00H C00R C00S -12.2(12) 3_666 . . . ?
O006 C00H C00R C00P 29.7(6) . . . . ?
O006 C00H C00R C00S -152.1(4) . . . . ?
O009 C00H C00R C00P -151.0(4) . . . . ?
O009 C00H C00R C00S 27.2(6) . . . . ?
N00C C00E C00N C00M 178.9(4) . . . . ?
N00C C00E C00U C00G -179.0(4) . . . . ?
N00C C00O C00Y C00T -177.6(4) . . . . ?
N00C C00O C00Z C00Q 177.5(4) . . . . ?
N00C C00X C010 C00P -175.0(4) . . . . ?
C00D C00G C00U C00E 0.1(7) . . . . ?
C00D C00M C00N C00E 0.1(7) . . . . ?
C00E N00C C00O C00Y -140.3(5) . . . . ?
C00E N00C C00O C00Z 41.4(7) . . . . ?
C00E N00C C00X C00W -125.0(5) . . . . ?
C00E N00C C00X C010 53.7(6) . . . . ?
C00G C00D C00I O003 13.5(6) . . . . ?
C00G C00D C00I O005 -165.7(4) . . . . ?
C00G C00D C00M C00N 1.6(7) . . . . ?
C00H C00R C00S C00W -175.3(4) . . . . ?
C00I C00D C00G C00U 179.2(4) . . . . ?
C00I C00D C00M C00N -179.3(4) . . . . ?
C00L C00Q C00Z C00O -0.1(7) . . . . ?
C00L C00T C00Y C00O 0.3(7) . . . . ?
C00M C00D C00G C00U -1.6(7) . . . . ?
C00M C00D C00I O003 -165.7(4) . . . . ?
C00M C00D C00I O005 15.2(6) . . . . ?
C00N C00E C00U C00G 1.6(7) . . . . ?
C00O N00C C00E C00N 36.0(7) . . . . ?
C00O N00C C00E C00U -143.4(5) . . . . ?
C00O N00C C00X C00W 38.2(6) . . . . ?
C00O N00C C00X C010 -143.0(4) . . . . ?
C00P C00R C00S C00W 3.0(7) . . . . ?
C00Q C00L C00T C00Y -1.1(7) . . . . ?
C00Q C00L C00V O004 -157.9(4) . . . . ?
C00Q C00L C00V O008 21.4(6) . . . . ?
C00R C00P C010 C00X -0.6(7) . . . . ?
C00R C00S C00W C00X 0.1(7) . . . . ?
C00S C00W C00X N00C 175.2(4) . . . . ?
C00S C00W C00X C010 -3.5(7) . . . . ?
C00T C00L C00Q C00Z 1.0(7) . . . . ?
C00T C00L C00V O004 21.4(6) . . . . ?
C00T C00L C00V O008 -159.3(4) . . . . ?
C00U C00E C00N C00M -1.7(7) . . . . ?
C00V C00L C00Q C00Z -179.7(4) . . . . ?
C00V C00L C00T C00Y 179.6(4) . . . . ?
C00W C00X C010 C00P 3.8(7) . . . . ?
C00X N00C C00E C00N -161.2(4) . . . . ?
C00X N00C C00E C00U 19.4(7) . . . . ?
C00X N00C C00O C00Y 56.4(6) . . . . ?
C00X N00C C00O C00Z -121.9(5) . . . . ?
C00Y C00O C00Z C00Q -0.7(7) . . . . ?
C00Z C00O C00Y C00T 0.6(7) . . . . ?
C010 C00P C00R C00H 175.5(4) . . . . ?
C010 C00P C00R C00S -2.7(7) . . . . ?
C012 N00K C011 O00F 2.3(11) . . . . ?
C013 N00K C011 O00F 175.4(9) . . . . ?
